data_1571723
loop_
_publ_author_name
'Gayen, Firdaus Rahaman'
'Chawla, Sakshi'
'Bora, Debashree'
'Borkotoky, Lodsna'
'Gazi, Sarifuddin'
'Mallick, Dibyendu'
'Maurya, Ram Awatar'
'De, Arijit Kumar'
'Saha, Biswajit'

_publ_section_title
;
 Boosting photocatalytic efficiency of iridium polypyridyl complex in
 coupling reaction through the induction of ferrocene: insights into
 bimetallic catalysis
;
_journal_issue 13
_journal_name_full 'Catalysis Science &amp; Technology'
_journal_page_first 3618
_journal_page_last 3628
_journal_paper_doi 10.1039/D3CY01418E
_journal_volume 14
_journal_year 2024
_chemical_formula_moiety 'C42 H32 Fe Ir N4, F6 P'
_chemical_formula_sum 'C42 H32 F6 Fe Ir N4 P'
_chemical_formula_weight 985.73
_space_group_crystal_system monoclinic
_space_group_IT_number 14
_space_group_name_Hall '-P 2ybc'
_space_group_name_H-M_alt 'P 1 21/c 1'
_atom_sites_solution_hydrogens geom
_atom_sites_solution_primary iterative
_audit_creation_date 2022-08-22
_audit_creation_method
;
Olex2 1.3
(compiled 2020.11.12 svn.r5f609507 for OlexSys, GUI svn.r6272)
;
_audit_update_record
;
2022-10-18 deposited with the CCDC.	2024-05-27 downloaded from the CCDC.
;
_cell_angle_alpha 90
_cell_angle_beta 96.0980(10)
_cell_angle_gamma 90
_cell_formula_units_Z 4
_cell_length_a 16.71160(10)
_cell_length_b 14.07180(10)
_cell_length_c 15.44540(10)
_cell_measurement_reflns_used 29528
_cell_measurement_temperature 100.00(10)
_cell_measurement_theta_max 68.1100
_cell_measurement_theta_min 2.6460
_cell_volume 3611.62(4)
_computing_cell_refinement 'CrysAlisPro 1.171.41.115a (Rigaku OD, 2021)'
_computing_data_collection 'CrysAlisPro 1.171.41.115a (Rigaku OD, 2021)'
_computing_data_reduction 'CrysAlisPro 1.171.41.115a (Rigaku OD, 2021)'
_computing_molecular_graphics 'Olex2 1.3 (Dolomanov et al., 2009)'
_computing_publication_material 'Olex2 1.3 (Dolomanov et al., 2009)'
_computing_structure_refinement 'SHELXL 2014/7 (Sheldrick, 2015)'
_computing_structure_solution 'olex2.solve 1.3 (Bourhis et al., 2015)'
_diffrn_ambient_temperature 100.00(10)
_diffrn_detector_area_resol_mean 10.0000
_diffrn_detector_type HyPix3000
_diffrn_measured_fraction_theta_full 0.998
_diffrn_measured_fraction_theta_max 0.991
_diffrn_measurement_details
;
List of Runs (angles in degrees, time in seconds):

  # Type    Start    End  Width  t~exp~   \w     \q     \k     \f   Frames
#--------------------------------------------------------------------------
  1  \w     14.00 109.00   0.50    0.20    --   40.33  77.00-150.00  190
  2  \w     14.00 109.00   0.50    0.20    --   40.33  77.00  60.00  190
  3  \w     14.00 109.00   0.50    0.20    --   40.33  77.00  90.00  190
  4  \w     14.00 109.00   0.50    0.20    --   40.33  77.00 120.00  190
  5  \w     14.00 109.00   0.50    0.20    --   40.33  77.00 150.00  190
  6  \w     25.00 111.00   0.50    0.20    --   40.33  25.00  60.00  172
  7  \w     82.00 167.00   0.50    0.55    --   96.67  25.00-150.00  170
  8  \w     99.00 164.00   0.50    0.55    --   96.67 117.00 -67.00  130
  9  \w     99.00 164.00   0.50    0.55    --   96.67 117.00 -30.00  130
 10  \w    105.00 170.00   0.50    0.55    --   96.67  96.00   0.00  130
 11  \w     81.00 164.00   0.50    0.55    --   96.67 145.00 120.00  166
 12  \w     80.00 163.00   0.50    0.55    --   96.67  42.00  90.00  166
 13  \w    -35.00  24.00   0.50    0.20    --   40.33 -12.00  90.00  118
 14  \w     29.00  68.00   0.50    0.55    --   96.67 -59.00  30.00   78
 15  \w     29.00  68.00   0.50    0.55    --   96.67 -59.00-120.00   78
 16  \w     30.00  57.00   0.50    0.55    --   96.67 -50.00-150.00   54
 17  \w     29.00  68.00   0.50    0.55    --   96.67 -59.00-150.00   78
 18  \w     28.00 105.00   0.50    0.55    --   96.67 -77.00-180.00  154
 19  \w     29.00  68.00   0.50    0.55    --   96.67 -59.00 -90.00   78
 20  \w     30.00  57.00   0.50    0.55    --   96.67 -50.00   0.00   54
 21  \w     30.00  57.00   0.50    0.55    --   96.67 -50.00  30.00   54
 22  \w     30.00  57.00   0.50    0.55    --   96.67 -50.00  60.00   54
 23  \w     30.00  57.00   0.50    0.55    --   96.67 -50.00  90.00   54
 24  \w     52.00 137.00   0.50    0.55    --   96.67-162.00  55.00  170
 25  \w     30.00 109.00   0.50    0.55    --   96.67-117.00  30.00  158
 26  \w     44.00 127.00   0.50    0.55    --   96.67-145.00 -30.00  166
 27  \w     30.00 109.00   0.50    0.55    --   96.67-117.00-154.00  158
 28  \w     30.00 109.00   0.50    0.55    --   96.67-117.00-180.00  158
 29  \w     52.00 113.00   0.50    0.20    --   40.33-162.00  55.00  122
 30  \w    -47.00 -15.00   0.50    0.55    --  -82.50  42.00-180.00   64
 31  \w     28.00  86.00   0.50    0.20    --   40.33-117.00-154.00  116
 32  \w     18.00  79.00   0.50    0.20    --   40.33-104.00  60.00  122
 33  \w    -47.00 -15.00   0.50    0.55    --  -82.50  42.00 -60.00   64
 34  \w    -47.00 -15.00   0.50    0.55    --  -82.50  42.00 -30.00   64
 35  \w    -24.00  35.00   0.50    0.20    --  -40.33  12.00 -60.00  118
 36  \w    -56.00  26.00   0.50    0.20    --  -40.33  50.00-120.00  164
 37  \w    -43.00  26.00   0.50    0.20    --  -40.33  38.00 -30.00  138
 38  \w    -31.00  30.00   0.50    0.20    --  -40.33  25.00  60.00  122
 39  \w    -63.00  27.00   0.50    0.20    --  -40.33  64.00  90.00  180
 40  \w   -112.00 -31.00   0.50    0.20    --  -40.33 162.00  83.00  162
 41  \w    -84.00  -6.00   0.50    0.20    --  -40.33 117.00 -67.00  156
 42  \w   -109.00 -13.00   0.50    0.20    --  -40.33 -77.00 -60.00  192
 43  \w   -107.00 -21.00   0.50    0.20    --  -40.33 -50.00 -60.00  172
 44  \w   -108.00 -17.00   0.50    0.20    --  -40.33 -64.00-150.00  182
 45  \w   -109.00 -13.00   0.50    0.20    --  -40.33 -77.00 -90.00  192
 46  \w   -109.00 -13.00   0.50    0.20    --  -40.33 -77.00   0.00  192
 47  \w   -108.00 -17.00   0.50    0.20    --  -40.33 -64.00 150.00  182
 48  \w   -150.00 -69.00   0.50    0.55    --  -82.50 -33.00  30.00  162
 49  \w   -149.00 -78.00   0.50    0.55    --  -82.50-117.00-154.00  142
 50  \w   -110.00 -48.00   0.50    0.20    --  -40.33-162.00  55.00  124
 51  \w   -141.00 -48.00   0.50    0.55    --  -82.50-162.00  55.00  186
;
_diffrn_measurement_device 'four-circle diffractometer'
_diffrn_measurement_device_type 'XtaLAB Synergy, Dualflex, HyPix3000'
_diffrn_measurement_method '\w scans'
_diffrn_radiation_type CuK\a
_diffrn_radiation_wavelength 1.54184
_diffrn_reflns_av_R_equivalents 0.0947
_diffrn_reflns_av_unetI/netI 0.0404
_diffrn_reflns_Laue_measured_fraction_full 0.998
_diffrn_reflns_Laue_measured_fraction_max 0.991
_diffrn_reflns_limit_h_max 20
_diffrn_reflns_limit_h_min -20
_diffrn_reflns_limit_k_max 16
_diffrn_reflns_limit_k_min -16
_diffrn_reflns_limit_l_max 18
_diffrn_reflns_limit_l_min -12
_diffrn_reflns_number 42163
_diffrn_reflns_point_group_measured_fraction_full 0.998
_diffrn_reflns_point_group_measured_fraction_max 0.991
_diffrn_reflns_theta_full 67.684
_diffrn_reflns_theta_max 68.354
_diffrn_reflns_theta_min 2.659
_exptl_absorpt_coefficient_mu 11.270
_exptl_absorpt_correction_T_max 1.00000
_exptl_absorpt_correction_T_min 0.25041
_exptl_absorpt_correction_type multi-scan
_exptl_absorpt_process_details
;
CrysAlisPro 1.171.41.115a (Rigaku Oxford Diffraction, 2021)
Empirical absorption correction using spherical harmonics,
implemented in SCALE3 ABSPACK scaling algorithm.
;
_exptl_crystal_colour 'metallic dark brown'
_exptl_crystal_density_diffrn 1.813
_exptl_crystal_description block
_exptl_crystal_F_000 1936
_exptl_crystal_size_max 0.37
_exptl_crystal_size_mid 0.21
_exptl_crystal_size_min 0.09
_refine_diff_density_max 0.961
_refine_diff_density_min -1.567
_refine_diff_density_rms 0.127
_refine_ls_extinction_method none
_refine_ls_goodness_of_fit_ref 1.049
_refine_ls_hydrogen_treatment constr
_refine_ls_matrix_type full
_refine_ls_number_parameters 496
_refine_ls_number_reflns 6569
_refine_ls_number_restraints 538
_refine_ls_restrained_S_all 1.008
_refine_ls_R_factor_all 0.0364
_refine_ls_R_factor_gt 0.0338
_refine_ls_shift/su_max 0.002
_refine_ls_shift/su_mean 0.000
_refine_ls_structure_factor_coef Fsqd
_refine_ls_weighting_details 'w=1/[\s^2^(Fo^2^)+(0.0518P)^2^+4.8854P] where P=(Fo^2^+2Fc^2^)/3'
_refine_ls_weighting_scheme calc
_refine_ls_wR_factor_gt 0.0906
_refine_ls_wR_factor_ref 0.0925
_reflns_Friedel_coverage 0.000
_reflns_number_gt 6003
_reflns_number_total 6569
_reflns_threshold_expression 'I > 2\s(I)'
_cod_data_source_file d3cy01418e2.cif
_cod_data_source_block frg4_128
_cod_depositor_comments 'Adding full bibliography for 1571723.cif.'
_cod_database_code 1571723
_shelx_shelxl_version_number 2014/7
_shelx_space_group_comment
;
The symmetry employed for this shelxl refinement is uniquely defined
by the following loop, which should always be used as a source of
symmetry information in preference to the above space-group names.
They are only intended as comments.
;
_shelx_estimated_absorpt_t_max 0.430
_shelx_estimated_absorpt_t_min 0.103
_olex2_refinement_description
;
1. Fixed Uiso
 At 1.2 times of:
  All C(H) groups
2. Rigid bond restraints
 All non-hydrogen atoms
 with sigma for 1-2 distances of 0.01 and sigma for 1-3 distances of 0.01
3. Uiso/Uaniso restraints and constraints
All non-hydrogen atoms have similar U: within 2A with sigma of 0.04 and sigma
for terminal atoms of 0.08 within 2A
4.a Aromatic/amide H refined with riding coordinates:
 C1(H1), C2(H2), C3(H3), C4(H4), C7(H7), C8(H8), C9(H9), C10(H10), C12(H12),
 C13(H13), C14(H14), C15(H15), C18(H18), C19(H19), C20(H20), C21(H21), C23(H23),
  C24(H24), C25(H25), C26(H26), C29(H29), C30(H30), C32(H32), C34(H34),
 C35(H35), C36(H36), C37(H37), C38(H38), C39(H39), C40(H40), C41(H41), C42(H42)
;
_olex2_submission_special_instructions 'No special instructions were received'
_oxdiff_exptl_absorpt_empirical_details
;
Empirical correction (ABSPACK) includes:
- Absorption correction using spherical harmonics
- Frame scaling
;

loop_
_space_group_symop_operation_xyz
'x, y, z'
'-x, y+1/2, -z+1/2'
'-x, -y, -z'
'x, -y-1/2, z-1/2'

loop_
_atom_site_label
_atom_site_type_symbol
_atom_site_fract_x
_atom_site_fract_y
_atom_site_fract_z
_atom_site_U_iso_or_equiv
_atom_site_adp_type
_atom_site_occupancy
_atom_site_site_symmetry_order
_atom_site_calc_flag
_atom_site_refinement_flags_posn
_atom_site_refinement_flags_adp
_atom_site_refinement_flags_occupancy
_atom_site_disorder_assembly
_atom_site_disorder_group
Ir1 Ir 0.35758(2) 0.49424(2) 0.72620(2) 0.01905(8) Uani 1 1 d . U . . .
Fe1 Fe 0.05744(4) 0.21084(5) 0.73573(4) 0.02852(16) Uani 1 1 d . U . . .
N1 N 0.44980(19) 0.4546(2) 0.81633(19) 0.0209(6) Uani 1 1 d . U . . .
N2 N 0.2698(2) 0.5233(2) 0.6267(2) 0.0219(7) Uani 1 1 d . U . . .
N3 N 0.34089(18) 0.6221(2) 0.79746(19) 0.0214(6) Uani 1 1 d . U . . .
N4 N 0.26346(19) 0.4584(2) 0.80282(19) 0.0204(6) Uani 1 1 d . U . . .
C1 C 0.4404(2) 0.4099(3) 0.8919(2) 0.0262(8) Uani 1 1 d . U . . .
H1 H 0.3874 0.3988 0.9066 0.031 Uiso 1 1 calc R U . . .
C2 C 0.5041(3) 0.3800(3) 0.9483(3) 0.0310(9) Uani 1 1 d . U . . .
H2 H 0.4954 0.3489 1.0011 0.037 Uiso 1 1 calc R U . . .
C3 C 0.5818(3) 0.3959(3) 0.9270(3) 0.0333(9) Uani 1 1 d . U . . .
H3 H 0.6271 0.3751 0.9645 0.040 Uiso 1 1 calc R U . . .
C4 C 0.5918(2) 0.4424(3) 0.8502(3) 0.0289(9) Uani 1 1 d . U . . .
H4 H 0.6445 0.4548 0.8352 0.035 Uiso 1 1 calc R U . . .
C5 C 0.5257(2) 0.4711(3) 0.7951(2) 0.0220(8) Uani 1 1 d . U . . .
C6 C 0.5285(3) 0.5190(3) 0.7107(3) 0.0227(8) Uani 1 1 d . U . . .
C7 C 0.5997(3) 0.5462(3) 0.6788(3) 0.0292(9) Uani 1 1 d . U . . .
H7 H 0.6501 0.5328 0.7111 0.035 Uiso 1 1 calc R U . . .
C8 C 0.5969(3) 0.5928(3) 0.5999(3) 0.0314(9) Uani 1 1 d . U . . .
H8 H 0.6452 0.6116 0.5775 0.038 Uiso 1 1 calc R U . . .
C9 C 0.5227(3) 0.6121(3) 0.5532(3) 0.0319(9) Uani 1 1 d . U . . .
H9 H 0.5207 0.6441 0.4989 0.038 Uiso 1 1 calc R U . . .
C10 C 0.4518(3) 0.5853(3) 0.5851(2) 0.0276(8) Uani 1 1 d . U . . .
H10 H 0.4021 0.5996 0.5521 0.033 Uiso 1 1 calc R U . . .
C11 C 0.4513(2) 0.5374(3) 0.6650(2) 0.0228(8) Uani 1 1 d . U . . .
C12 C 0.2305(2) 0.6063(3) 0.6144(2) 0.0260(8) Uani 1 1 d . U . . .
H12 H 0.2464 0.6579 0.6521 0.031 Uiso 1 1 calc R U . . .
C13 C 0.1679(3) 0.6200(3) 0.5493(3) 0.0331(9) Uani 1 1 d . U . . .
H13 H 0.1415 0.6797 0.5420 0.040 Uiso 1 1 calc R U . . .
C14 C 0.1450(3) 0.5439(3) 0.4952(3) 0.0360(10) Uani 1 1 d . U . . .
H14 H 0.1019 0.5505 0.4503 0.043 Uiso 1 1 calc R U . . .
C15 C 0.1853(3) 0.4586(3) 0.5070(3) 0.0334(10) Uani 1 1 d . U . . .
H15 H 0.1702 0.4065 0.4698 0.040 Uiso 1 1 calc R U . . .
C16 C 0.2475(2) 0.4486(3) 0.5728(2) 0.0246(8) Uani 1 1 d . U . . .
C17 C 0.2949(2) 0.3619(3) 0.5924(2) 0.0228(8) Uani 1 1 d . U . . .
C18 C 0.2803(3) 0.2765(3) 0.5466(2) 0.0277(8) Uani 1 1 d . U . . .
H18 H 0.2386 0.2731 0.4999 0.033 Uiso 1 1 calc R U . . .
C19 C 0.3264(3) 0.1978(3) 0.5692(3) 0.0312(9) Uani 1 1 d . U . . .
H19 H 0.3164 0.1396 0.5388 0.037 Uiso 1 1 calc R U . . .
C20 C 0.3879(3) 0.2043(3) 0.6372(3) 0.0289(9) Uani 1 1 d . U . . .
H20 H 0.4202 0.1501 0.6525 0.035 Uiso 1 1 calc R U . . .
C21 C 0.4032(2) 0.2882(3) 0.6830(2) 0.0259(8) Uani 1 1 d . U . . .
H21 H 0.4458 0.2906 0.7288 0.031 Uiso 1 1 calc R U . . .
C22 C 0.3563(2) 0.3698(3) 0.6624(2) 0.0209(7) Uani 1 1 d . U . . .
C23 C 0.3833(2) 0.7019(3) 0.7929(2) 0.0255(8) Uani 1 1 d . U . . .
H23 H 0.4248 0.7032 0.7553 0.031 Uiso 1 1 calc R U . . .
C24 C 0.3701(2) 0.7825(3) 0.8397(3) 0.0282(9) Uani 1 1 d . U . . .
H24 H 0.4024 0.8376 0.8354 0.034 Uiso 1 1 calc R U . . .
C25 C 0.3088(2) 0.7815(3) 0.8931(2) 0.0268(8) Uani 1 1 d . U . . .
H25 H 0.2969 0.8367 0.9249 0.032 Uiso 1 1 calc R U . . .
C26 C 0.2648(2) 0.6990(3) 0.8996(2) 0.0244(8) Uani 1 1 d . U . . .
H26 H 0.2236 0.6964 0.9374 0.029 Uiso 1 1 calc R U . . .
C27 C 0.2812(2) 0.6200(3) 0.8507(2) 0.0203(7) Uani 1 1 d . U . . .
C28 C 0.2372(2) 0.5288(3) 0.8532(2) 0.0225(8) Uani 1 1 d . U . . .
C29 C 0.1741(3) 0.5127(3) 0.9027(3) 0.0270(9) Uani 1 1 d . U . . .
H29 H 0.1561 0.5623 0.9377 0.032 Uiso 1 1 calc R U . . .
C30 C 0.1374(2) 0.4251(3) 0.9012(3) 0.0280(8) Uani 1 1 d . U . . .
H30 H 0.0942 0.4143 0.9353 0.034 Uiso 1 1 calc R U . . .
C31 C 0.1633(2) 0.3517(3) 0.8495(2) 0.0235(8) Uani 1 1 d . U . . .
C32 C 0.2274(2) 0.3731(3) 0.8019(2) 0.0216(7) Uani 1 1 d . U . . .
H32 H 0.2467 0.3245 0.7669 0.026 Uiso 1 1 calc R U . . .
C33 C 0.1275(2) 0.2570(3) 0.8433(2) 0.0257(8) Uani 1 1 d . U . . .
C34 C 0.1610(2) 0.1734(3) 0.8080(2) 0.0273(8) Uani 1 1 d . U . . .
H34 H 0.2125 0.1684 0.7875 0.033 Uiso 1 1 calc R U . . .
C35 C 0.1030(3) 0.0993(3) 0.8091(3) 0.0329(9) Uani 1 1 d . U . . .
H35 H 0.1093 0.0360 0.7897 0.039 Uiso 1 1 calc R U . . .
C36 C 0.0343(3) 0.1358(3) 0.8442(3) 0.0308(9) Uani 1 1 d . U . . .
H36 H -0.0133 0.1013 0.8520 0.037 Uiso 1 1 calc R U . . .
C37 C 0.0488(3) 0.2333(3) 0.8659(2) 0.0293(9) Uani 1 1 d . U . . .
H37 H 0.0128 0.2750 0.8907 0.035 Uiso 1 1 calc R U . . .
C38 C -0.0154(3) 0.3051(4) 0.6653(3) 0.0450(12) Uani 1 1 d . U . . .
H38 H -0.0419 0.3576 0.6883 0.054 Uiso 1 1 calc R U . . .
C39 C -0.0465(3) 0.2124(4) 0.6540(3) 0.0385(10) Uani 1 1 d . U . . .
H39 H -0.0976 0.1912 0.6680 0.046 Uiso 1 1 calc R U . . .
C40 C 0.0128(3) 0.1558(4) 0.6177(3) 0.0406(11) Uani 1 1 d . U . . .
H40 H 0.0078 0.0904 0.6028 0.049 Uiso 1 1 calc R U . . .
C41 C 0.0795(3) 0.2139(4) 0.6080(3) 0.0457(12) Uani 1 1 d . U . . .
H41 H 0.1279 0.1943 0.5860 0.055 Uiso 1 1 calc R U . . .
C42 C 0.0624(3) 0.3067(4) 0.6366(3) 0.0519(13) Uani 1 1 d . U . . .
H42 H 0.0969 0.3603 0.6365 0.062 Uiso 1 1 calc R U . . .
P1 P 0.83159(7) 0.38411(8) 0.85328(7) 0.0346(3) Uani 1 1 d . U . . .
F1 F 0.8096(3) 0.4811(2) 0.8983(2) 0.0661(11) Uani 1 1 d . U . . .
F2 F 0.85123(15) 0.28543(18) 0.80895(16) 0.0375(6) Uani 1 1 d . U . . .
F3 F 0.75138(17) 0.3372(2) 0.8825(2) 0.0582(8) Uani 1 1 d . U . . .
F4 F 0.78342(16) 0.4198(2) 0.76446(16) 0.0463(7) Uani 1 1 d . U . . .
F5 F 0.91292(16) 0.42726(19) 0.82667(18) 0.0472(7) Uani 1 1 d . U . . .
F6 F 0.87912(18) 0.34761(19) 0.94375(16) 0.0461(7) Uani 1 1 d . U . . .

loop_
_atom_site_aniso_label
_atom_site_aniso_U_11
_atom_site_aniso_U_22
_atom_site_aniso_U_33
_atom_site_aniso_U_23
_atom_site_aniso_U_13
_atom_site_aniso_U_12
Ir1 0.02181(12) 0.01794(11) 0.01767(12) 0.00053(5) 0.00336(8) 0.00131(6)
Fe1 0.0297(4) 0.0327(4) 0.0228(3) 0.0014(3) 0.0014(3) -0.0026(3)
N1 0.0228(16) 0.0170(15) 0.0227(15) 0.0006(12) 0.0015(12) -0.0014(13)
N2 0.0227(17) 0.0235(15) 0.0202(15) 0.0009(13) 0.0045(13) 0.0011(14)
N3 0.0251(16) 0.0203(15) 0.0188(14) 0.0004(12) 0.0021(12) 0.0007(13)
N4 0.0245(16) 0.0187(16) 0.0178(14) 0.0000(12) 0.0021(12) 0.0021(13)
C1 0.027(2) 0.030(2) 0.0224(18) 0.0033(16) 0.0042(15) -0.0019(17)
C2 0.035(2) 0.033(2) 0.0251(19) 0.0052(17) 0.0042(16) 0.0021(19)
C3 0.029(2) 0.039(2) 0.030(2) 0.0051(18) -0.0041(17) 0.0047(19)
C4 0.0219(19) 0.033(2) 0.032(2) 0.0026(17) 0.0033(16) 0.0029(17)
C5 0.0244(19) 0.0155(17) 0.0270(19) -0.0029(15) 0.0063(15) -0.0013(16)
C6 0.026(2) 0.0195(17) 0.0234(19) -0.0038(15) 0.0052(15) 0.0028(16)
C7 0.027(2) 0.030(2) 0.032(2) -0.0022(17) 0.0075(16) -0.0014(18)
C8 0.033(2) 0.032(2) 0.032(2) -0.0020(18) 0.0153(17) -0.0033(19)
C9 0.044(2) 0.030(2) 0.0228(19) 0.0024(16) 0.0114(17) -0.0027(19)
C10 0.037(2) 0.026(2) 0.0206(18) 0.0025(16) 0.0066(16) 0.0012(18)
C11 0.0260(19) 0.0180(19) 0.0248(19) -0.0036(15) 0.0045(15) 0.0028(16)
C12 0.030(2) 0.023(2) 0.0249(18) 0.0006(16) 0.0049(15) 0.0050(16)
C13 0.037(2) 0.033(2) 0.030(2) 0.0042(17) 0.0020(17) 0.0075(19)
C14 0.037(2) 0.040(3) 0.030(2) 0.0022(19) -0.0046(18) 0.006(2)
C15 0.037(2) 0.035(2) 0.027(2) -0.0033(18) -0.0009(17) 0.001(2)
C16 0.029(2) 0.0240(19) 0.0213(18) -0.0006(15) 0.0059(15) -0.0026(16)
C17 0.029(2) 0.0213(18) 0.0189(17) 0.0003(14) 0.0066(14) -0.0008(16)
C18 0.035(2) 0.029(2) 0.0198(18) -0.0023(16) 0.0072(16) -0.0033(18)
C19 0.048(3) 0.022(2) 0.0251(19) -0.0038(16) 0.0124(17) -0.0017(19)
C20 0.038(2) 0.021(2) 0.029(2) 0.0011(16) 0.0118(17) 0.0071(17)
C21 0.029(2) 0.026(2) 0.0245(19) 0.0021(15) 0.0075(15) 0.0060(16)
C22 0.0223(18) 0.0222(18) 0.0194(17) 0.0016(14) 0.0079(14) 0.0006(15)
C23 0.026(2) 0.026(2) 0.0240(18) -0.0021(15) 0.0031(15) -0.0076(16)
C24 0.029(2) 0.025(2) 0.030(2) 0.0000(16) 0.0023(16) -0.0046(17)
C25 0.033(2) 0.024(2) 0.0225(18) -0.0038(15) 0.0001(16) 0.0023(17)
C26 0.029(2) 0.026(2) 0.0173(17) 0.0002(15) 0.0010(15) 0.0040(16)
C27 0.0210(18) 0.0215(18) 0.0176(16) -0.0001(14) -0.0020(13) 0.0021(15)
C28 0.025(2) 0.0228(18) 0.0198(18) 0.0005(15) 0.0035(15) 0.0020(16)
C29 0.033(2) 0.024(2) 0.025(2) -0.0032(15) 0.0076(17) 0.0022(17)
C30 0.031(2) 0.027(2) 0.028(2) 0.0004(16) 0.0109(16) 0.0000(17)
C31 0.0262(19) 0.0235(19) 0.0203(18) 0.0036(15) 0.0004(14) 0.0012(16)
C32 0.0227(18) 0.0213(18) 0.0207(17) -0.0028(14) 0.0011(14) 0.0039(15)
C33 0.028(2) 0.028(2) 0.0206(17) 0.0023(15) -0.0003(14) -0.0006(16)
C34 0.027(2) 0.028(2) 0.0265(19) 0.0025(16) 0.0013(15) -0.0037(16)
C35 0.045(2) 0.027(2) 0.026(2) 0.0012(16) 0.0018(17) -0.0035(18)
C36 0.034(2) 0.030(2) 0.0284(19) 0.0041(17) 0.0024(16) -0.0067(18)
C37 0.034(2) 0.031(2) 0.0230(18) 0.0018(17) 0.0043(16) -0.0014(18)
C38 0.056(3) 0.050(3) 0.027(2) 0.009(2) -0.003(2) 0.013(2)
C39 0.031(2) 0.055(3) 0.028(2) -0.002(2) -0.0043(17) 0.000(2)
C40 0.039(2) 0.055(3) 0.0260(19) -0.009(2) -0.0040(17) 0.001(2)
C41 0.035(2) 0.080(4) 0.0231(19) 0.002(2) 0.0054(18) -0.002(2)
C42 0.052(3) 0.071(3) 0.030(2) 0.021(2) -0.008(2) -0.018(3)
P1 0.0378(6) 0.0340(6) 0.0317(5) 0.0013(5) 0.0030(5) 0.0085(5)
F1 0.106(3) 0.0438(16) 0.0471(18) -0.0046(14) 0.0015(19) 0.0367(18)
F2 0.0434(15) 0.0338(14) 0.0365(13) -0.0040(11) 0.0094(11) -0.0043(11)
F3 0.0417(16) 0.066(2) 0.071(2) 0.0285(16) 0.0253(14) 0.0202(15)
F4 0.0472(16) 0.0502(17) 0.0396(14) 0.0122(12) -0.0036(12) 0.0004(14)
F5 0.0437(15) 0.0361(15) 0.0599(17) 0.0079(13) -0.0038(13) -0.0087(12)
F6 0.0663(18) 0.0371(15) 0.0325(13) -0.0024(11) -0.0051(12) 0.0160(14)

loop_
_atom_type_symbol
_atom_type_description
_atom_type_scat_dispersion_real
_atom_type_scat_dispersion_imag
_atom_type_scat_source
C C 0.0192 0.0096 'International Tables Vol C Tables 4.2.6.8 and 6.1.1.4'
H H 0.0000 0.0000 'International Tables Vol C Tables 4.2.6.8 and 6.1.1.4'
F F 0.0754 0.0551 'International Tables Vol C Tables 4.2.6.8 and 6.1.1.4'
Fe Fe -1.1537 3.2131 'International Tables Vol C Tables 4.2.6.8 and 6.1.1.4'
Ir Ir -4.3963 6.8162 'International Tables Vol C Tables 4.2.6.8 and 6.1.1.4'
N N 0.0326 0.0184 'International Tables Vol C Tables 4.2.6.8 and 6.1.1.4'
P P 0.3036 0.4370 'International Tables Vol C Tables 4.2.6.8 and 6.1.1.4'

loop_
_exptl_crystal_face_index_h
_exptl_crystal_face_index_k
_exptl_crystal_face_index_l
_exptl_crystal_face_perp_dist
-3 3 10 0.0502
2 1 -10 0.0931
-1 9 -1 0.1338
1 -9 3 0.1674
-10 -1 4 0.0535
-9 0 -4 0.0589
11 0 0 0.0248

loop_
_geom_angle_atom_site_label_1
_geom_angle_atom_site_label_2
_geom_angle_atom_site_label_3
_geom_angle
_geom_angle_site_symmetry_1
_geom_angle_site_symmetry_3
_geom_angle_publ_flag
N1 Ir1 N2 173.67(12) . . ?
N1 Ir1 N3 90.53(12) . . ?
N1 Ir1 N4 96.03(12) . . ?
N2 Ir1 N3 95.50(12) . . ?
N2 Ir1 N4 87.27(12) . . ?
N4 Ir1 N3 76.66(12) . . ?
C11 Ir1 N1 80.42(14) . . ?
C11 Ir1 N2 96.78(14) . . ?
C11 Ir1 N3 97.96(14) . . ?
C11 Ir1 N4 173.61(13) . . ?
C11 Ir1 C22 90.05(15) . . ?
C22 Ir1 N1 93.69(14) . . ?
C22 Ir1 N2 80.59(14) . . ?
C22 Ir1 N3 171.47(13) . . ?
C22 Ir1 N4 95.50(13) . . ?
C33 Fe1 C35 69.08(16) . . ?
C33 Fe1 C36 68.86(16) . . ?
C33 Fe1 C37 41.08(16) . . ?
C33 Fe1 C38 119.18(19) . . ?
C33 Fe1 C39 151.86(18) . . ?
C33 Fe1 C40 166.34(18) . . ?
C33 Fe1 C41 129.34(18) . . ?
C33 Fe1 C42 109.57(19) . . ?
C34 Fe1 C33 41.39(16) . . ?
C34 Fe1 C35 41.09(16) . . ?
C34 Fe1 C36 68.95(16) . . ?
C34 Fe1 C37 69.26(17) . . ?
C34 Fe1 C38 152.9(2) . . ?
C34 Fe1 C39 165.13(19) . . ?
C34 Fe1 C40 126.96(18) . . ?
C34 Fe1 C41 107.78(18) . . ?
C34 Fe1 C42 118.86(19) . . ?
C35 Fe1 C36 40.55(17) . . ?
C35 Fe1 C37 68.56(17) . . ?
C35 Fe1 C40 106.47(19) . . ?
C35 Fe1 C41 117.3(2) . . ?
C35 Fe1 C42 151.8(2) . . ?
C36 Fe1 C37 40.64(17) . . ?
C38 Fe1 C35 165.2(2) . . ?
C38 Fe1 C36 128.17(19) . . ?
C38 Fe1 C37 108.82(19) . . ?
C38 Fe1 C39 40.5(2) . . ?
C38 Fe1 C40 68.3(2) . . ?
C38 Fe1 C41 68.3(2) . . ?
C38 Fe1 C42 40.6(2) . . ?
C39 Fe1 C35 126.66(19) . . ?
C39 Fe1 C36 106.82(19) . . ?
C39 Fe1 C37 117.45(18) . . ?
C39 Fe1 C40 41.02(18) . . ?
C39 Fe1 C41 68.36(19) . . ?
C39 Fe1 C42 68.2(2) . . ?
C40 Fe1 C36 116.74(19) . . ?
C40 Fe1 C37 150.72(18) . . ?
C40 Fe1 C42 67.9(2) . . ?
C41 Fe1 C36 150.2(2) . . ?
C41 Fe1 C37 168.2(2) . . ?
C41 Fe1 C40 40.1(2) . . ?
C41 Fe1 C42 40.5(2) . . ?
C42 Fe1 C36 167.2(2) . . ?
C42 Fe1 C37 130.0(2) . . ?
C1 N1 Ir1 124.6(3) . . ?
C1 N1 C5 119.0(3) . . ?
C5 N1 Ir1 116.3(2) . . ?
C12 N2 Ir1 125.4(3) . . ?
C12 N2 C16 119.0(3) . . ?
C16 N2 Ir1 115.5(3) . . ?
C23 N3 Ir1 125.5(3) . . ?
C23 N3 C27 118.6(3) . . ?
C27 N3 Ir1 115.9(2) . . ?
C28 N4 Ir1 116.6(3) . . ?
C32 N4 Ir1 124.3(2) . . ?
C32 N4 C28 119.0(3) . . ?
N1 C1 H1 118.7 . . ?
N1 C1 C2 122.6(4) . . ?
C2 C1 H1 118.7 . . ?
C1 C2 H2 120.6 . . ?
C1 C2 C3 118.9(4) . . ?
C3 C2 H2 120.6 . . ?
C2 C3 H3 120.6 . . ?
C4 C3 C2 118.7(4) . . ?
C4 C3 H3 120.6 . . ?
C3 C4 H4 119.8 . . ?
C3 C4 C5 120.4(4) . . ?
C5 C4 H4 119.8 . . ?
N1 C5 C4 120.4(3) . . ?
N1 C5 C6 114.1(3) . . ?
C4 C5 C6 125.6(4) . . ?
C7 C6 C5 123.3(4) . . ?
C7 C6 C11 122.5(4) . . ?
C11 C6 C5 114.2(4) . . ?
C6 C7 H7 120.2 . . ?
C8 C7 C6 119.6(4) . . ?
C8 C7 H7 120.2 . . ?
C7 C8 H8 120.2 . . ?
C7 C8 C9 119.7(4) . . ?
C9 C8 H8 120.2 . . ?
C8 C9 H9 119.6 . . ?
C10 C9 C8 120.8(4) . . ?
C10 C9 H9 119.6 . . ?
C9 C10 H10 119.0 . . ?
C9 C10 C11 121.9(4) . . ?
C11 C10 H10 119.0 . . ?
C6 C11 Ir1 114.9(3) . . ?
C10 C11 Ir1 129.5(3) . . ?
C10 C11 C6 115.6(4) . . ?
N2 C12 H12 118.6 . . ?
N2 C12 C13 122.9(4) . . ?
C13 C12 H12 118.6 . . ?
C12 C13 H13 121.0 . . ?
C12 C13 C14 118.0(4) . . ?
C14 C13 H13 121.0 . . ?
C13 C14 H14 120.2 . . ?
C15 C14 C13 119.5(4) . . ?
C15 C14 H14 120.2 . . ?
C14 C15 H15 119.8 . . ?
C14 C15 C16 120.3(4) . . ?
C16 C15 H15 119.8 . . ?
N2 C16 C15 120.3(4) . . ?
N2 C16 C17 114.0(3) . . ?
C15 C16 C17 125.7(4) . . ?
C18 C17 C16 123.2(3) . . ?
C18 C17 C22 121.7(4) . . ?
C22 C17 C16 115.1(3) . . ?
C17 C18 H18 120.0 . . ?
C19 C18 C17 120.0(4) . . ?
C19 C18 H18 120.0 . . ?
C18 C19 H19 120.4 . . ?
C18 C19 C20 119.2(4) . . ?
C20 C19 H19 120.4 . . ?
C19 C20 H20 119.3 . . ?
C21 C20 C19 121.5(4) . . ?
C21 C20 H20 119.3 . . ?
C20 C21 H21 119.6 . . ?
C20 C21 C22 120.8(4) . . ?
C22 C21 H21 119.6 . . ?
C17 C22 Ir1 114.4(3) . . ?
C21 C22 Ir1 128.6(3) . . ?
C21 C22 C17 116.8(3) . . ?
N3 C23 H23 118.3 . . ?
N3 C23 C24 123.4(4) . . ?
C24 C23 H23 118.3 . . ?
C23 C24 H24 120.8 . . ?
C23 C24 C25 118.4(4) . . ?
C25 C24 H24 120.8 . . ?
C24 C25 H25 120.5 . . ?
C26 C25 C24 119.0(4) . . ?
C26 C25 H25 120.5 . . ?
C25 C26 H26 120.1 . . ?
C25 C26 C27 119.8(4) . . ?
C27 C26 H26 120.1 . . ?
N3 C27 C26 120.8(3) . . ?
N3 C27 C28 115.6(3) . . ?
C26 C27 C28 123.6(3) . . ?
N4 C28 C27 115.1(3) . . ?
N4 C28 C29 120.5(4) . . ?
C29 C28 C27 124.3(4) . . ?
C28 C29 H29 120.0 . . ?
C30 C29 C28 120.0(4) . . ?
C30 C29 H29 120.0 . . ?
C29 C30 H30 119.8 . . ?
C29 C30 C31 120.4(4) . . ?
C31 C30 H30 119.8 . . ?
C30 C31 C33 124.0(4) . . ?
C32 C31 C30 116.2(4) . . ?
C32 C31 C33 119.7(3) . . ?
N4 C32 C31 123.9(3) . . ?
N4 C32 H32 118.1 . . ?
C31 C32 H32 118.1 . . ?
C31 C33 Fe1 122.7(3) . . ?
C34 C33 Fe1 69.0(2) . . ?
C34 C33 C31 126.8(4) . . ?
C37 C33 Fe1 70.2(2) . . ?
C37 C33 C31 125.2(4) . . ?
C37 C33 C34 107.8(4) . . ?
Fe1 C34 H34 125.9 . . ?
C33 C34 Fe1 69.6(2) . . ?
C33 C34 H34 126.2 . . ?
C35 C34 Fe1 69.8(2) . . ?
C35 C34 C33 107.5(4) . . ?
C35 C34 H34 126.2 . . ?
Fe1 C35 H35 126.5 . . ?
C34 C35 Fe1 69.1(2) . . ?
C34 C35 H35 125.7 . . ?
C36 C35 Fe1 70.3(2) . . ?
C36 C35 C34 108.6(4) . . ?
C36 C35 H35 125.7 . . ?
Fe1 C36 H36 126.8 . . ?
C35 C36 Fe1 69.1(2) . . ?
C35 C36 H36 125.8 . . ?
C35 C36 C37 108.3(4) . . ?
C37 C36 Fe1 69.8(2) . . ?
C37 C36 H36 125.8 . . ?
Fe1 C37 H37 127.1 . . ?
C33 C37 Fe1 68.7(2) . . ?
C33 C37 H37 126.1 . . ?
C36 C37 Fe1 69.6(2) . . ?
C36 C37 C33 107.7(4) . . ?
C36 C37 H37 126.1 . . ?
Fe1 C38 H38 125.7 . . ?
C39 C38 Fe1 69.8(3) . . ?
C39 C38 H38 125.8 . . ?
C39 C38 C42 108.3(5) . . ?
C42 C38 Fe1 70.2(3) . . ?
C42 C38 H38 125.8 . . ?
Fe1 C39 H39 125.7 . . ?
C38 C39 Fe1 69.7(3) . . ?
C38 C39 H39 126.2 . . ?
C38 C39 C40 107.6(4) . . ?
C40 C39 Fe1 69.9(2) . . ?
C40 C39 H39 126.2 . . ?
Fe1 C40 H40 126.6 . . ?
C39 C40 Fe1 69.1(2) . . ?
C39 C40 H40 126.0 . . ?
C41 C40 Fe1 69.9(3) . . ?
C41 C40 C39 108.0(5) . . ?
C41 C40 H40 126.0 . . ?
Fe1 C41 H41 125.9 . . ?
C40 C41 Fe1 70.0(3) . . ?
C40 C41 H41 125.9 . . ?
C40 C41 C42 108.3(4) . . ?
C42 C41 Fe1 69.9(3) . . ?
C42 C41 H41 125.9 . . ?
Fe1 C42 H42 126.7 . . ?
C38 C42 Fe1 69.2(3) . . ?
C38 C42 C41 107.8(5) . . ?
C38 C42 H42 126.1 . . ?
C41 C42 Fe1 69.6(3) . . ?
C41 C42 H42 126.1 . . ?
F1 P1 F2 178.3(2) . . ?
F1 P1 F3 89.5(2) . . ?
F1 P1 F4 89.25(17) . . ?
F1 P1 F6 90.58(16) . . ?
F2 P1 F3 88.79(16) . . ?
F2 P1 F6 89.42(14) . . ?
F3 P1 F6 88.56(16) . . ?
F4 P1 F2 90.72(15) . . ?
F4 P1 F3 90.62(16) . . ?
F4 P1 F6 179.16(17) . . ?
F5 P1 F1 91.6(2) . . ?
F5 P1 F2 90.05(15) . . ?
F5 P1 F3 177.67(16) . . ?
F5 P1 F4 91.42(15) . . ?
F5 P1 F6 89.40(15) . . ?

loop_
_geom_bond_atom_site_label_1
_geom_bond_atom_site_label_2
_geom_bond_distance
_geom_bond_site_symmetry_2
_geom_bond_publ_flag
Ir1 N1 2.042(3) . ?
Ir1 N2 2.050(3) . ?
Ir1 N3 2.143(3) . ?
Ir1 N4 2.127(3) . ?
Ir1 C11 2.008(4) . ?
Ir1 C22 2.009(4) . ?
Fe1 C33 2.035(4) . ?
Fe1 C34 2.027(4) . ?
Fe1 C35 2.036(4) . ?
Fe1 C36 2.051(4) . ?
Fe1 C37 2.055(4) . ?
Fe1 C38 2.035(5) . ?
Fe1 C39 2.036(4) . ?
Fe1 C40 2.047(4) . ?
Fe1 C41 2.046(4) . ?
Fe1 C42 2.049(5) . ?
N1 C1 1.350(5) . ?
N1 C5 1.364(5) . ?
N2 C12 1.343(5) . ?
N2 C16 1.368(5) . ?
N3 C23 1.334(5) . ?
N3 C27 1.359(5) . ?
N4 C28 1.361(5) . ?
N4 C32 1.341(5) . ?
C1 H1 0.9500 . ?
C1 C2 1.369(5) . ?
C2 H2 0.9500 . ?
C2 C3 1.391(6) . ?
C3 H3 0.9500 . ?
C3 C4 1.380(6) . ?
C4 H4 0.9500 . ?
C4 C5 1.381(5) . ?
C5 C6 1.472(6) . ?
C6 C7 1.390(6) . ?
C6 C11 1.427(6) . ?
C7 H7 0.9500 . ?
C7 C8 1.380(6) . ?
C8 H8 0.9500 . ?
C8 C9 1.393(6) . ?
C9 H9 0.9500 . ?
C9 C10 1.381(6) . ?
C10 H10 0.9500 . ?
C10 C11 1.407(5) . ?
C12 H12 0.9500 . ?
C12 C13 1.386(6) . ?
C13 H13 0.9500 . ?
C13 C14 1.386(6) . ?
C14 H14 0.9500 . ?
C14 C15 1.379(7) . ?
C15 H15 0.9500 . ?
C15 C16 1.381(6) . ?
C16 C17 1.468(5) . ?
C17 C18 1.402(5) . ?
C17 C22 1.414(5) . ?
C18 H18 0.9500 . ?
C18 C19 1.372(6) . ?
C19 H19 0.9500 . ?
C19 C20 1.393(6) . ?
C20 H20 0.9500 . ?
C20 C21 1.385(6) . ?
C21 H21 0.9500 . ?
C21 C22 1.407(5) . ?
C23 H23 0.9500 . ?
C23 C24 1.375(6) . ?
C24 H24 0.9500 . ?
C24 C25 1.383(6) . ?
C25 H25 0.9500 . ?
C25 C26 1.383(6) . ?
C26 H26 0.9500 . ?
C26 C27 1.386(5) . ?
C27 C28 1.482(5) . ?
C28 C29 1.385(6) . ?
C29 H29 0.9500 . ?
C29 C30 1.376(6) . ?
C30 H30 0.9500 . ?
C30 C31 1.402(5) . ?
C31 C32 1.395(5) . ?
C31 C33 1.460(6) . ?
C32 H32 0.9500 . ?
C33 C34 1.436(6) . ?
C33 C37 1.435(6) . ?
C34 H34 0.9500 . ?
C34 C35 1.426(6) . ?
C35 H35 0.9500 . ?
C35 C36 1.417(6) . ?
C36 H36 0.9500 . ?
C36 C37 1.426(6) . ?
C37 H37 0.9500 . ?
C38 H38 0.9500 . ?
C38 C39 1.409(7) . ?
C38 C42 1.417(7) . ?
C39 H39 0.9500 . ?
C39 C40 1.431(7) . ?
C40 H40 0.9500 . ?
C40 C41 1.404(7) . ?
C41 H41 0.9500 . ?
C41 C42 1.417(8) . ?
C42 H42 0.9500 . ?
P1 F1 1.592(3) . ?
P1 F2 1.598(3) . ?
P1 F3 1.601(3) . ?
P1 F4 1.596(3) . ?
P1 F5 1.582(3) . ?
P1 F6 1.616(3) . ?

loop_
_geom_torsion_atom_site_label_1
_geom_torsion_atom_site_label_2
_geom_torsion_atom_site_label_3
_geom_torsion_atom_site_label_4
_geom_torsion
_geom_torsion_site_symmetry_1
_geom_torsion_site_symmetry_2
_geom_torsion_site_symmetry_3
_geom_torsion_site_symmetry_4
_geom_torsion_publ_flag
Ir1 N1 C1 C2 176.3(3) . . . . ?
Ir1 N1 C5 C4 -176.8(3) . . . . ?
Ir1 N1 C5 C6 2.3(4) . . . . ?
Ir1 N2 C12 C13 -175.5(3) . . . . ?
Ir1 N2 C16 C15 175.8(3) . . . . ?
Ir1 N2 C16 C17 -4.2(4) . . . . ?
Ir1 N3 C23 C24 179.7(3) . . . . ?
Ir1 N3 C27 C26 -179.7(3) . . . . ?
Ir1 N3 C27 C28 1.1(4) . . . . ?
Ir1 N4 C28 C27 -3.0(4) . . . . ?
Ir1 N4 C28 C29 177.6(3) . . . . ?
Ir1 N4 C32 C31 -177.0(3) . . . . ?
Fe1 C33 C34 C35 -59.8(3) . . . . ?
Fe1 C33 C37 C36 58.8(3) . . . . ?
Fe1 C34 C35 C36 -59.4(3) . . . . ?
Fe1 C35 C36 C37 -59.0(3) . . . . ?
Fe1 C36 C37 C33 -58.3(3) . . . . ?
Fe1 C38 C39 C40 -59.9(3) . . . . ?
Fe1 C38 C42 C41 59.1(3) . . . . ?
Fe1 C39 C40 C41 -59.3(3) . . . . ?
Fe1 C40 C41 C42 -59.6(3) . . . . ?
Fe1 C41 C42 C38 -58.8(3) . . . . ?
N1 C1 C2 C3 -0.2(7) . . . . ?
N1 C5 C6 C7 176.9(4) . . . . ?
N1 C5 C6 C11 -1.6(5) . . . . ?
N2 C12 C13 C14 0.5(6) . . . . ?
N2 C16 C17 C18 178.1(3) . . . . ?
N2 C16 C17 C22 -0.8(5) . . . . ?
N3 C23 C24 C25 -1.2(6) . . . . ?
N3 C27 C28 N4 1.2(5) . . . . ?
N3 C27 C28 C29 -179.4(4) . . . . ?
N4 C28 C29 C30 -0.1(6) . . . . ?
C1 N1 C5 C4 0.0(6) . . . . ?
C1 N1 C5 C6 179.2(3) . . . . ?
C1 C2 C3 C4 0.9(7) . . . . ?
C2 C3 C4 C5 -1.1(7) . . . . ?
C3 C4 C5 N1 0.7(6) . . . . ?
C3 C4 C5 C6 -178.4(4) . . . . ?
C4 C5 C6 C7 -4.0(6) . . . . ?
C4 C5 C6 C11 177.5(4) . . . . ?
C5 N1 C1 C2 -0.3(6) . . . . ?
C5 C6 C7 C8 -178.5(4) . . . . ?
C5 C6 C11 Ir1 0.1(4) . . . . ?
C5 C6 C11 C10 178.4(3) . . . . ?
C6 C7 C8 C9 0.1(6) . . . . ?
C7 C6 C11 Ir1 -178.4(3) . . . . ?
C7 C6 C11 C10 -0.1(6) . . . . ?
C7 C8 C9 C10 0.1(6) . . . . ?
C8 C9 C10 C11 -0.3(6) . . . . ?
C9 C10 C11 Ir1 178.3(3) . . . . ?
C9 C10 C11 C6 0.3(6) . . . . ?
C11 C6 C7 C8 -0.1(6) . . . . ?
C12 N2 C16 C15 -0.1(6) . . . . ?
C12 N2 C16 C17 179.8(3) . . . . ?
C12 C13 C14 C15 -0.8(7) . . . . ?
C13 C14 C15 C16 0.6(7) . . . . ?
C14 C15 C16 N2 -0.2(6) . . . . ?
C14 C15 C16 C17 179.9(4) . . . . ?
C15 C16 C17 C18 -1.9(6) . . . . ?
C15 C16 C17 C22 179.2(4) . . . . ?
C16 N2 C12 C13 0.0(6) . . . . ?
C16 C17 C18 C19 -179.1(4) . . . . ?
C16 C17 C22 Ir1 5.5(4) . . . . ?
C16 C17 C22 C21 -179.9(3) . . . . ?
C17 C18 C19 C20 -0.7(6) . . . . ?
C18 C17 C22 Ir1 -173.5(3) . . . . ?
C18 C17 C22 C21 1.2(5) . . . . ?
C18 C19 C20 C21 0.6(6) . . . . ?
C19 C20 C21 C22 0.4(6) . . . . ?
C20 C21 C22 Ir1 172.5(3) . . . . ?
C20 C21 C22 C17 -1.2(5) . . . . ?
C22 C17 C18 C19 -0.3(6) . . . . ?
C23 N3 C27 C26 -0.2(5) . . . . ?
C23 N3 C27 C28 -179.4(3) . . . . ?
C23 C24 C25 C26 2.0(6) . . . . ?
C24 C25 C26 C27 -2.0(6) . . . . ?
C25 C26 C27 N3 1.1(5) . . . . ?
C25 C26 C27 C28 -179.8(3) . . . . ?
C26 C27 C28 N4 -178.0(3) . . . . ?
C26 C27 C28 C29 1.4(6) . . . . ?
C27 N3 C23 C24 0.3(6) . . . . ?
C27 C28 C29 C30 -179.4(4) . . . . ?
C28 N4 C32 C31 0.5(5) . . . . ?
C28 C29 C30 C31 -0.2(6) . . . . ?
C29 C30 C31 C32 0.6(6) . . . . ?
C29 C30 C31 C33 -179.4(4) . . . . ?
C30 C31 C32 N4 -0.7(5) . . . . ?
C30 C31 C33 Fe1 107.7(4) . . . . ?
C30 C31 C33 C34 -165.3(4) . . . . ?
C30 C31 C33 C37 19.9(6) . . . . ?
C31 C33 C34 Fe1 -115.9(4) . . . . ?
C31 C33 C34 C35 -175.6(4) . . . . ?
C31 C33 C37 Fe1 116.7(4) . . . . ?
C31 C33 C37 C36 175.5(3) . . . . ?
C32 N4 C28 C27 179.3(3) . . . . ?
C32 N4 C28 C29 -0.1(5) . . . . ?
C32 C31 C33 Fe1 -72.3(4) . . . . ?
C32 C31 C33 C34 14.7(6) . . . . ?
C32 C31 C33 C37 -160.1(4) . . . . ?
C33 C31 C32 N4 179.3(3) . . . . ?
C33 C34 C35 Fe1 59.6(3) . . . . ?
C33 C34 C35 C36 0.2(4) . . . . ?
C34 C33 C37 Fe1 -58.9(3) . . . . ?
C34 C33 C37 C36 -0.1(4) . . . . ?
C34 C35 C36 Fe1 58.7(3) . . . . ?
C34 C35 C36 C37 -0.3(5) . . . . ?
C35 C36 C37 Fe1 58.6(3) . . . . ?
C35 C36 C37 C33 0.3(4) . . . . ?
C37 C33 C34 Fe1 59.7(3) . . . . ?
C37 C33 C34 C35 -0.1(4) . . . . ?
C38 C39 C40 Fe1 59.8(3) . . . . ?
C38 C39 C40 C41 0.5(5) . . . . ?
C39 C38 C42 Fe1 -59.6(3) . . . . ?
C39 C38 C42 C41 -0.5(5) . . . . ?
C39 C40 C41 Fe1 58.7(3) . . . . ?
C39 C40 C41 C42 -0.8(5) . . . . ?
C40 C41 C42 Fe1 59.7(3) . . . . ?
C40 C41 C42 C38 0.8(5) . . . . ?
C42 C38 C39 Fe1 59.9(3) . . . . ?
C42 C38 C39 C40 0.0(5) . . . . ?
